data_4513726
loop_
_publ_author_name
'Crochet, Aur\'elien'
'Brog, Jean-Pierre'
'Fromm, Katharina M.'

_publ_section_title
;
 Mixed Metal Multinuclear Cr(III) Cage Compounds and Coordination Polymers
 Based on Unsubstituted Phenolate: Design, Synthesis, Mechanism, and
 Properties
;
_journal_issue 1
_journal_name_full 'Crystal Growth &amp; Design'
_journal_page_first 189
_journal_paper_doi 10.1021/acs.cgd.5b01084
_journal_volume 16
_journal_year 2016
_chemical_formula_moiety 'C72 H89 Cl2 Cr2 Li5 O15'
_chemical_formula_sum 'C72 H89 Cl2 Cr2 Li5 O15'
_chemical_formula_weight 1403.12
_space_group_crystal_system monoclinic
_space_group_IT_number 14
_space_group_name_Hall '-P 2yn'
_space_group_name_H-M_alt 'P 1 21/n 1'
_symmetry_space_group_name_Hall '-P 2yn'
_symmetry_space_group_name_H-M 'P 1 21/n 1'
_atom_sites_solution_hydrogens geom
_audit_creation_method SHELXL-2014/7
_cell_angle_alpha 90
_cell_angle_beta 90.716(2)
_cell_angle_gamma 90
_cell_formula_units_Z 4
_cell_length_a 14.0733(3)
_cell_length_b 19.2260(5)
_cell_length_c 26.8165(7)
_cell_measurement_reflns_used 16296
_cell_measurement_temperature 150(2)
_cell_measurement_theta_max 24.04
_cell_measurement_theta_min 2.51
_cell_volume 7255.3(3)
_computing_cell_refinement 'X-Area (Stoe & Cie, 2009)'
_computing_data_collection 'X-Area (Stoe & Cie, 2009)'
_computing_data_reduction 'X-RED32(Stoe & Cie, 2009)'
_computing_structure_refinement 'SHELXL-2014/7 (Sheldrick, 2014)'
_computing_structure_solution 'SHELXL-2014/7 (Sheldrick, 2014)'
_diffrn_ambient_temperature 150(2)
_diffrn_detector_area_resol_mean 6.67
_diffrn_measured_fraction_theta_full 0.973
_diffrn_measured_fraction_theta_max 0.973
_diffrn_measurement_device_type 'STOE IPDS 2T'
_diffrn_measurement_method 'rotation method'
_diffrn_radiation_monochromator graphite
_diffrn_radiation_probe x-ray
_diffrn_radiation_type MoK\a
_diffrn_radiation_wavelength 0.71073
_diffrn_reflns_av_R_equivalents 0.1986
_diffrn_reflns_av_unetI/netI 0.1514
_diffrn_reflns_laue_measured_fraction_full 0.973
_diffrn_reflns_laue_measured_fraction_max 0.973
_diffrn_reflns_limit_h_max 15
_diffrn_reflns_limit_h_min -15
_diffrn_reflns_limit_k_max 21
_diffrn_reflns_limit_k_min -21
_diffrn_reflns_limit_l_max 30
_diffrn_reflns_limit_l_min -30
_diffrn_reflns_number 39649
_diffrn_reflns_point_group_measured_fraction_full 0.973
_diffrn_reflns_point_group_measured_fraction_max 0.973
_diffrn_reflns_theta_full 23.595
_diffrn_reflns_theta_max 23.595
_diffrn_reflns_theta_min 1.303
_diffrn_source 'fine-focus sealed tube'
_exptl_absorpt_coefficient_mu 0.435
_exptl_absorpt_correction_type none
_exptl_crystal_colour green
_exptl_crystal_density_diffrn 1.285
_exptl_crystal_description rectangle
_exptl_crystal_F_000 2952
_exptl_crystal_size_max 0.11
_exptl_crystal_size_mid 0.06
_exptl_crystal_size_min 0.04
_refine_diff_density_max 0.968
_refine_diff_density_min -1.291
_refine_diff_density_rms 0.192
_refine_ls_extinction_method none
_refine_ls_goodness_of_fit_ref 1.058
_refine_ls_hydrogen_treatment constr
_refine_ls_matrix_type full
_refine_ls_number_parameters 733
_refine_ls_number_reflns 10556
_refine_ls_number_restraints 0
_refine_ls_restrained_S_all 1.058
_refine_ls_R_factor_all 0.1748
_refine_ls_R_factor_gt 0.0946
_refine_ls_shift/su_max 0.006
_refine_ls_shift/su_mean 0.000
_refine_ls_structure_factor_coef Fsqd
_refine_ls_weighting_details 'w=1/[\s^2^(Fo^2^)+(0.1235P)^2^] where P=(Fo^2^+2Fc^2^)/3'
_refine_ls_weighting_scheme calc
_refine_ls_wR_factor_gt 0.2144
_refine_ls_wR_factor_ref 0.2539
_reflns_Friedel_coverage 0.000
_reflns_number_gt 5837
_reflns_number_total 10556
_reflns_threshold_expression 'I > 2\s(I)'
_cod_data_source_file 2.cif
_cod_data_source_block polymer_of_Cr
_cod_depositor_comments 'Adding full bibliography for 4513725--4513731.cif.'
_cod_database_code 4513726
_shelx_shelxl_version_number 2014/7
_shelx_space_group_comment
;
The symmetry employed for this shelxl refinement is uniquely defined
by the following loop, which should always be used as a source of
symmetry information in preference to the above space-group names.
They are only intended as comments.
;

loop_
_space_group_symop_operation_xyz
'x, y, z'
'-x+1/2, y+1/2, -z+1/2'
'-x, -y, -z'
'x-1/2, -y-1/2, z-1/2'

loop_
_atom_site_label
_atom_site_type_symbol
_atom_site_fract_x
_atom_site_fract_y
_atom_site_fract_z
_atom_site_U_iso_or_equiv
_atom_site_adp_type
_atom_site_occupancy
_atom_site_site_symmetry_order
_atom_site_calc_flag
_atom_site_refinement_flags_posn
_atom_site_refinement_flags_adp
Cr2 Cr 0.46507(9) 0.24306(6) 0.18458(4) 0.0187(3) Uani 1 1 d . .
Cr1 Cr 0.37896(9) 0.23796(6) 0.09157(4) 0.0201(3) Uani 1 1 d . .
Cl2 Cl 0.2012(2) 0.27241(12) -0.04323(9) 0.0465(6) Uani 1 1 d . .
Cl1 Cl 0.59328(17) 0.26324(12) 0.33455(8) 0.0384(6) Uani 1 1 d . .
O14 O 0.2568(4) 0.2814(3) 0.07866(19) 0.0249(13) Uani 1 1 d . .
O12 O 0.3441(4) 0.1569(3) 0.0525(2) 0.0282(14) Uani 1 1 d . .
O9 O 0.4031(4) 0.2792(3) 0.02406(19) 0.0249(13) Uani 1 1 d . .
O1 O 0.4298(4) 0.3155(3) 0.13490(19) 0.0239(13) Uani 1 1 d . .
O3 O 0.3476(4) 0.2013(2) 0.15755(18) 0.0212(12) Uani 1 1 d . .
O2 O 0.5087(4) 0.2058(3) 0.11632(19) 0.0261(13) Uani 1 1 d . .
O7 O 0.4052(4) 0.2896(3) 0.24088(18) 0.0228(12) Uani 1 1 d . .
O5 O 0.5087(4) 0.1644(3) 0.22452(19) 0.0237(13) Uani 1 1 d . .
O4 O 0.5832(4) 0.2861(3) 0.21375(18) 0.0250(13) Uani 1 1 d . .
O13 O 0.3589(5) 0.1442(3) -0.0666(2) 0.0408(16) Uani 1 1 d . .
O8 O 0.4934(5) 0.4186(3) 0.2969(2) 0.0437(17) Uani 1 1 d . .
O6 O 0.7366(4) 0.1606(3) 0.2596(2) 0.0440(17) Uani 1 1 d . .
O15 O 0.2718(4) 0.4302(3) 0.0063(2) 0.0379(15) Uani 1 1 d . .
O10 O -0.0165(6) 0.3522(3) -0.0854(2) 0.059(2) Uani 1 1 d . .
O11 O -0.0303(5) 0.2049(4) -0.0479(3) 0.067(2) Uani 1 1 d . .
C69 C 0.2364(9) 0.4554(6) -0.0401(4) 0.0595(9) Uani 1 1 d . .
H87 H 0.2077 0.5009 -0.0362 0.071 Uiso 1 1 calc R U
H88 H 0.1895 0.4238 -0.0541 0.071 Uiso 1 1 calc R U
C70 C 0.3224(10) 0.4592(7) -0.0722(5) 0.0722(11) Uani 1 1 d . .
H85 H 0.3143 0.4942 -0.0981 0.087 Uiso 1 1 calc R U
H86 H 0.3349 0.4147 -0.0878 0.087 Uiso 1 1 calc R U
C29 C 0.4134(9) 0.4598(6) 0.2818(4) 0.0595(9) Uani 1 1 d . .
H35 H 0.3553 0.4415 0.2959 0.071 Uiso 1 1 calc R U
H36 H 0.4068 0.4604 0.2458 0.071 Uiso 1 1 calc R U
C71 C 0.4029(10) 0.4793(7) -0.0360(4) 0.0722(11) Uani 1 1 d . .
H83 H 0.4585 0.4503 -0.0410 0.087 Uiso 1 1 calc R U
H84 H 0.4207 0.5277 -0.0401 0.087 Uiso 1 1 calc R U
C59 C 0.4446(9) 0.1028(6) -0.0698(4) 0.0595(9) Uani 1 1 d . .
H74 H 0.4453 0.0670 -0.0443 0.071 Uiso 1 1 calc R U
H75 H 0.5004 0.1318 -0.0653 0.071 Uiso 1 1 calc R U
C19 C 0.7751(9) 0.1353(6) 0.3063(4) 0.0595(9) Uani 1 1 d . .
H22 H 0.7960 0.0874 0.3029 0.071 Uiso 1 1 calc R U
H23 H 0.7276 0.1374 0.3322 0.071 Uiso 1 1 calc R U
C72 C 0.3603(8) 0.4666(6) 0.0151(4) 0.0595(9) Uani 1 1 d . .
H81 H 0.4029 0.4387 0.0355 0.071 Uiso 1 1 calc R U
H82 H 0.3490 0.5104 0.0319 0.071 Uiso 1 1 calc R U
C45 C -0.0343(9) 0.3962(6) -0.0436(4) 0.0595(9) Uani 1 1 d . .
H53 H 0.0195 0.3960 -0.0206 0.071 Uiso 1 1 calc R U
H54 H -0.0903 0.3809 -0.0260 0.071 Uiso 1 1 calc R U
C31 C 0.5078(10) 0.5230(6) 0.3415(5) 0.0722(11) Uani 1 1 d . .
H31 H 0.5630 0.5514 0.3347 0.087 Uiso 1 1 calc R U
H32 H 0.4828 0.5361 0.3737 0.087 Uiso 1 1 calc R U
C61 C 0.3582(10) 0.1009(7) -0.1468(5) 0.0722(11) Uani 1 1 d . .
H70 H 0.3765 0.1391 -0.1682 0.087 Uiso 1 1 calc R U
H71 H 0.3258 0.0659 -0.1668 0.087 Uiso 1 1 calc R U
C22 C 0.8175(8) 0.1845(6) 0.2325(4) 0.0595(9) Uani 1 1 d . .
H16 H 0.7997 0.2218 0.2099 0.071 Uiso 1 1 calc R U
H17 H 0.8449 0.1468 0.2133 0.071 Uiso 1 1 calc R U
C30 C 0.4341(10) 0.5326(6) 0.3018(5) 0.0722(11) Uani 1 1 d . .
H33 H 0.4577 0.5624 0.2755 0.087 Uiso 1 1 calc R U
H34 H 0.3772 0.5533 0.3154 0.087 Uiso 1 1 calc R U
C62 C 0.2968(9) 0.1256(6) -0.1062(4) 0.0595(9) Uani 1 1 d . .
H68 H 0.2596 0.1654 -0.1170 0.071 Uiso 1 1 calc R U
H69 H 0.2537 0.0891 -0.0959 0.071 Uiso 1 1 calc R U
C20 C 0.8575(10) 0.1815(7) 0.3191(5) 0.0722(11) Uani 1 1 d . .
H20 H 0.8388 0.2186 0.3414 0.087 Uiso 1 1 calc R U
H21 H 0.9093 0.1554 0.3342 0.087 Uiso 1 1 calc R U
C60 C 0.4434(10) 0.0704(6) -0.1209(4) 0.0722(11) Uani 1 1 d . .
H72 H 0.5010 0.0818 -0.1387 0.087 Uiso 1 1 calc R U
H73 H 0.4379 0.0202 -0.1187 0.087 Uiso 1 1 calc R U
C51 C -0.0720(10) 0.1505(6) 0.0265(5) 0.0722(11) Uani 1 1 d . .
H57 H -0.0497 0.1529 0.0608 0.087 Uiso 1 1 calc R U
H58 H -0.1027 0.1059 0.0211 0.087 Uiso 1 1 calc R U
C32 C 0.5334(9) 0.4486(6) 0.3411(4) 0.0595(9) Uani 1 1 d . .
H29 H 0.6020 0.4433 0.3413 0.071 Uiso 1 1 calc R U
H30 H 0.5085 0.4256 0.3703 0.071 Uiso 1 1 calc R U
C48 C -0.0504(9) 0.3872(6) -0.1297(4) 0.0595(9) Uani 1 1 d . .
H47 H -0.1181 0.3802 -0.1346 0.071 Uiso 1 1 calc R U
H48 H -0.0174 0.3708 -0.1590 0.071 Uiso 1 1 calc R U
C49 C -0.1286(9) 0.2150(6) -0.0393(4) 0.0595(9) Uani 1 1 d . .
H61 H -0.1664 0.1803 -0.0567 0.071 Uiso 1 1 calc R U
H62 H -0.1487 0.2609 -0.0502 0.071 Uiso 1 1 calc R U
C46 C -0.0495(11) 0.4687(6) -0.0658(4) 0.0722(11) Uani 1 1 d . .
H51 H -0.1144 0.4842 -0.0611 0.087 Uiso 1 1 calc R U
H52 H -0.0066 0.5022 -0.0505 0.087 Uiso 1 1 calc R U
C47 C -0.0287(10) 0.4601(6) -0.1197(4) 0.0722(11) Uani 1 1 d . .
H49 H -0.0685 0.4904 -0.1400 0.087 Uiso 1 1 calc R U
H50 H 0.0374 0.4702 -0.1264 0.087 Uiso 1 1 calc R U
C21 C 0.8840(10) 0.2090(7) 0.2698(4) 0.0722(11) Uani 1 1 d . .
H18 H 0.8836 0.2595 0.2706 0.087 Uiso 1 1 calc R U
H19 H 0.9477 0.1937 0.2617 0.087 Uiso 1 1 calc R U
C52 C 0.0046(9) 0.1591(6) -0.0067(4) 0.0595(9) Uani 1 1 d . .
H55 H 0.0244 0.1144 -0.0198 0.071 Uiso 1 1 calc R U
H56 H 0.0584 0.1804 0.0104 0.071 Uiso 1 1 calc R U
C50 C -0.1382(10) 0.2076(6) 0.0155(4) 0.0722(11) Uani 1 1 d . .
H59 H -0.1196 0.2499 0.0328 0.087 Uiso 1 1 calc R U
H60 H -0.2027 0.1956 0.0245 0.087 Uiso 1 1 calc R U
C13 C 0.4621(6) 0.1028(4) 0.2345(3) 0.0258(19) Uani 1 1 d . .
C23 C 0.3195(6) 0.2857(4) 0.2619(3) 0.0222(19) Uani 1 1 d . .
C33 C 0.4102(6) 0.3861(3) 0.1400(3) 0.0214(19) Uani 1 1 d . .
C39 C 0.4851(6) 0.2969(4) 0.0013(3) 0.0242(19) Uani 1 1 d . .
C34 C 0.3181(6) 0.4101(4) 0.1435(3) 0.0258(19) Uani 1 1 d . .
H41 H 0.2674 0.3791 0.1433 0.031 Uiso 1 1 calc R U
C63 C 0.1687(6) 0.2755(4) 0.0970(3) 0.028(2) Uani 1 1 d . .
C53 C 0.3074(6) 0.0950(4) 0.0666(3) 0.0230(19) Uani 1 1 d . .
C35 C 0.3023(7) 0.4817(5) 0.1471(3) 0.038(2) Uani 1 1 d . .
H40 H 0.2402 0.4983 0.1477 0.045 Uiso 1 1 calc R U
C1 C 0.5744(6) 0.1590(4) 0.0999(3) 0.0248(19) Uani 1 1 d . .
C64 C 0.1346(6) 0.2162(4) 0.1209(3) 0.028(2) Uani 1 1 d . .
H80 H 0.1733 0.1771 0.1238 0.034 Uiso 1 1 calc R U
C17 C 0.3218(7) 0.0385(5) 0.2536(3) 0.035(2) Uani 1 1 d . .
H12 H 0.2567 0.0375 0.2590 0.042 Uiso 1 1 calc R U
C40 C 0.4882(7) 0.2945(4) -0.0507(3) 0.030(2) Uani 1 1 d . .
H46 H 0.4349 0.2802 -0.0689 0.036 Uiso 1 1 calc R U
C14 C 0.5134(7) 0.0417(4) 0.2340(3) 0.037(2) Uani 1 1 d . .
H15 H 0.5779 0.0425 0.2267 0.044 Uiso 1 1 calc R U
C8 C 0.6960(6) 0.3768(5) 0.2271(4) 0.038(2) Uani 1 1 d . .
H10 H 0.6738 0.3818 0.2594 0.046 Uiso 1 1 calc R U
C7 C 0.6561(6) 0.3265(4) 0.1960(3) 0.0246(19) Uani 1 1 d . .
C44 C 0.5643(6) 0.3190(4) 0.0272(3) 0.031(2) Uani 1 1 d . .
H42 H 0.5632 0.3216 0.0618 0.037 Uiso 1 1 calc R U
C27 C 0.1489(7) 0.2849(4) 0.2574(4) 0.037(2) Uani 1 1 d . .
H25 H 0.0935 0.2841 0.2381 0.044 Uiso 1 1 calc R U
C11 C 0.7642(7) 0.3613(5) 0.1326(3) 0.036(2) Uani 1 1 d . .
H7 H 0.7880 0.3560 0.1006 0.043 Uiso 1 1 calc R U
C12 C 0.6912(6) 0.3189(4) 0.1487(3) 0.028(2) Uani 1 1 d . .
H6 H 0.6659 0.2851 0.1276 0.034 Uiso 1 1 calc R U
C68 C 0.1075(6) 0.3327(4) 0.0922(3) 0.033(2) Uani 1 1 d . .
H76 H 0.1280 0.3727 0.0760 0.040 Uiso 1 1 calc R U
C9 C 0.7672(7) 0.4191(5) 0.2108(4) 0.047(3) Uani 1 1 d . .
H9 H 0.7923 0.4531 0.2318 0.056 Uiso 1 1 calc R U
C24 C 0.3129(7) 0.2860(5) 0.3139(3) 0.042(2) Uani 1 1 d . .
H28 H 0.3677 0.2856 0.3337 0.050 Uiso 1 1 calc R U
C28 C 0.2348(6) 0.2851(4) 0.2342(3) 0.030(2) Uani 1 1 d . .
H24 H 0.2368 0.2849 0.1995 0.036 Uiso 1 1 calc R U
C4 C 0.7107(7) 0.0660(4) 0.0647(4) 0.040(2) Uani 1 1 d . .
H3 H 0.7560 0.0352 0.0528 0.048 Uiso 1 1 calc R U
C2 C 0.6459(6) 0.1350(4) 0.1314(3) 0.032(2) Uani 1 1 d . .
H5 H 0.6482 0.1494 0.1645 0.038 Uiso 1 1 calc R U
C18 C 0.3664(6) 0.1018(4) 0.2453(3) 0.030(2) Uani 1 1 d . .
H11 H 0.3321 0.1431 0.2470 0.036 Uiso 1 1 calc R U
C65 C 0.0445(6) 0.2146(4) 0.1404(4) 0.034(2) Uani 1 1 d . .
H79 H 0.0234 0.1749 0.1567 0.041 Uiso 1 1 calc R U
C54 C 0.3502(7) 0.0530(4) 0.1035(3) 0.035(2) Uani 1 1 d . .
H67 H 0.4066 0.0669 0.1190 0.042 Uiso 1 1 calc R U
C37 C 0.4681(8) 0.5029(4) 0.1475(3) 0.040(2) Uani 1 1 d . .
H38 H 0.5191 0.5336 0.1493 0.048 Uiso 1 1 calc R U
C26 C 0.1423(7) 0.2860(5) 0.3082(4) 0.042(3) Uani 1 1 d . .
H26 H 0.0833 0.2860 0.3235 0.050 Uiso 1 1 calc R U
C57 C 0.1851(8) 0.0086(6) 0.0569(4) 0.057(3) Uani 1 1 d . .
H64 H 0.1287 -0.0059 0.0417 0.069 Uiso 1 1 calc R U
C16 C 0.3729(7) -0.0236(5) 0.2542(4) 0.042(2) Uani 1 1 d . .
H13 H 0.3431 -0.0657 0.2610 0.050 Uiso 1 1 calc R U
C5 C 0.6385(7) 0.0892(5) 0.0341(3) 0.038(2) Uani 1 1 d . .
H2 H 0.6355 0.0736 0.0013 0.046 Uiso 1 1 calc R U
C66 C -0.0153(7) 0.2719(5) 0.1358(4) 0.045(3) Uani 1 1 d . .
H78 H -0.0760 0.2708 0.1491 0.054 Uiso 1 1 calc R U
C6 C 0.5703(7) 0.1351(4) 0.0506(3) 0.032(2) Uani 1 1 d . .
H1 H 0.5220 0.1500 0.0292 0.039 Uiso 1 1 calc R U
C15 C 0.4686(8) -0.0213(4) 0.2443(3) 0.043(3) Uani 1 1 d . .
H14 H 0.5039 -0.0622 0.2446 0.051 Uiso 1 1 calc R U
C36 C 0.3764(7) 0.5282(4) 0.1500(3) 0.036(2) Uani 1 1 d . .
H39 H 0.3651 0.5756 0.1535 0.043 Uiso 1 1 calc R U
C55 C 0.3082(8) -0.0088(5) 0.1165(4) 0.046(3) Uani 1 1 d . .
H66 H 0.3354 -0.0353 0.1419 0.055 Uiso 1 1 calc R U
C42 C 0.6488(7) 0.3347(5) -0.0489(4) 0.042(3) Uani 1 1 d . .
H44 H 0.7038 0.3473 -0.0656 0.051 Uiso 1 1 calc R U
C38 C 0.4850(7) 0.4321(4) 0.1424(3) 0.031(2) Uani 1 1 d . .
H37 H 0.5470 0.4158 0.1405 0.037 Uiso 1 1 calc R U
C43 C 0.6458(7) 0.3376(5) 0.0020(4) 0.041(2) Uani 1 1 d . .
H43 H 0.6991 0.3522 0.0199 0.049 Uiso 1 1 calc R U
C10 C 0.8014(7) 0.4117(5) 0.1642(4) 0.042(3) Uani 1 1 d . .
H8 H 0.8501 0.4404 0.1533 0.051 Uiso 1 1 calc R U
C25 C 0.2237(8) 0.2870(5) 0.3359(4) 0.049(3) Uani 1 1 d . .
H27 H 0.2199 0.2884 0.3705 0.059 Uiso 1 1 calc R U
C58 C 0.2257(7) 0.0709(5) 0.0432(4) 0.039(2) Uani 1 1 d . .
H63 H 0.1977 0.0971 0.0178 0.047 Uiso 1 1 calc R U
C3 C 0.7151(7) 0.0890(5) 0.1134(4) 0.042(2) Uani 1 1 d . .
H4 H 0.7640 0.0740 0.1344 0.051 Uiso 1 1 calc R U
C67 C 0.0164(7) 0.3301(5) 0.1115(4) 0.041(2) Uani 1 1 d . .
H77 H -0.0236 0.3683 0.1079 0.049 Uiso 1 1 calc R U
C41 C 0.5699(8) 0.3132(5) -0.0752(3) 0.042(3) Uani 1 1 d . .
H45 H 0.5716 0.3111 -0.1098 0.051 Uiso 1 1 calc R U
C56 C 0.2273(9) -0.0325(5) 0.0931(4) 0.055(3) Uani 1 1 d . .
H65 H 0.2014 -0.0754 0.1015 0.066 Uiso 1 1 calc R U
Li3 Li 0.2813(11) 0.3321(7) 0.0206(5) 0.031(3) Uani 1 1 d . .
Li5 Li 0.3255(12) 0.2009(8) -0.0101(5) 0.040(4) Uani 1 1 d . .
Li1 Li 0.5109(11) 0.3253(8) 0.2726(6) 0.041(4) Uani 1 1 d . .
Li2 Li 0.6140(12) 0.2049(8) 0.2580(6) 0.038(4) Uani 1 1 d . .
Li4 Li 0.0555(12) 0.2667(7) -0.0844(5) 0.039(4) Uani 1 1 d . .

loop_
_atom_site_aniso_label
_atom_site_aniso_U_11
_atom_site_aniso_U_22
_atom_site_aniso_U_33
_atom_site_aniso_U_23
_atom_site_aniso_U_13
_atom_site_aniso_U_12
Cr2 0.0206(7) 0.0182(6) 0.0174(6) 0.0005(5) -0.0007(5) -0.0018(5)
Cr1 0.0234(7) 0.0189(6) 0.0181(6) 0.0008(5) 0.0008(6) 0.0010(5)
Cl2 0.0547(17) 0.0489(14) 0.0354(13) -0.0088(11) -0.0190(12) 0.0079(12)
Cl1 0.0435(15) 0.0459(13) 0.0255(11) 0.0051(10) -0.0078(11) -0.0043(11)
O14 0.023(3) 0.031(3) 0.020(3) 0.002(2) 0.005(3) -0.007(2)
O12 0.034(4) 0.023(3) 0.027(3) -0.003(2) -0.003(3) -0.005(3)
O9 0.029(3) 0.025(3) 0.021(3) 0.003(2) 0.000(3) 0.000(2)
O1 0.030(3) 0.023(3) 0.018(3) 0.001(2) 0.002(3) 0.000(2)
O3 0.024(3) 0.019(3) 0.021(3) -0.001(2) -0.001(3) -0.001(2)
O2 0.023(3) 0.031(3) 0.024(3) -0.003(2) 0.001(3) 0.005(2)
O7 0.021(3) 0.031(3) 0.017(3) -0.004(2) 0.002(3) -0.002(2)
O5 0.023(3) 0.024(3) 0.024(3) 0.007(2) 0.000(3) -0.002(2)
O4 0.025(3) 0.036(3) 0.014(3) 0.001(2) 0.002(3) -0.007(3)
O13 0.049(4) 0.045(4) 0.028(3) -0.014(3) -0.015(3) 0.009(3)
O8 0.051(4) 0.032(3) 0.048(4) -0.016(3) -0.018(3) 0.007(3)
O6 0.024(4) 0.064(4) 0.044(4) 0.015(3) -0.003(3) 0.000(3)
O15 0.034(4) 0.037(3) 0.042(4) 0.011(3) -0.004(3) -0.006(3)
O10 0.103(7) 0.043(4) 0.030(4) 0.000(3) -0.005(4) 0.034(4)
O11 0.047(5) 0.078(5) 0.076(5) 0.043(4) 0.018(4) 0.016(4)
C69 0.062(2) 0.063(2) 0.054(2) 0.0047(16) -0.0142(18) 0.0095(17)
C70 0.089(3) 0.067(2) 0.060(2) -0.0015(18) -0.009(2) 0.002(2)
C29 0.062(2) 0.063(2) 0.054(2) 0.0047(16) -0.0142(18) 0.0095(17)
C71 0.089(3) 0.067(2) 0.060(2) -0.0015(18) -0.009(2) 0.002(2)
C59 0.062(2) 0.063(2) 0.054(2) 0.0047(16) -0.0142(18) 0.0095(17)
C19 0.062(2) 0.063(2) 0.054(2) 0.0047(16) -0.0142(18) 0.0095(17)
C72 0.062(2) 0.063(2) 0.054(2) 0.0047(16) -0.0142(18) 0.0095(17)
C45 0.062(2) 0.063(2) 0.054(2) 0.0047(16) -0.0142(18) 0.0095(17)
C31 0.089(3) 0.067(2) 0.060(2) -0.0015(18) -0.009(2) 0.002(2)
C61 0.089(3) 0.067(2) 0.060(2) -0.0015(18) -0.009(2) 0.002(2)
C22 0.062(2) 0.063(2) 0.054(2) 0.0047(16) -0.0142(18) 0.0095(17)
C30 0.089(3) 0.067(2) 0.060(2) -0.0015(18) -0.009(2) 0.002(2)
C62 0.062(2) 0.063(2) 0.054(2) 0.0047(16) -0.0142(18) 0.0095(17)
C20 0.089(3) 0.067(2) 0.060(2) -0.0015(18) -0.009(2) 0.002(2)
C60 0.089(3) 0.067(2) 0.060(2) -0.0015(18) -0.009(2) 0.002(2)
C51 0.089(3) 0.067(2) 0.060(2) -0.0015(18) -0.009(2) 0.002(2)
C32 0.062(2) 0.063(2) 0.054(2) 0.0047(16) -0.0142(18) 0.0095(17)
C48 0.062(2) 0.063(2) 0.054(2) 0.0047(16) -0.0142(18) 0.0095(17)
C49 0.062(2) 0.063(2) 0.054(2) 0.0047(16) -0.0142(18) 0.0095(17)
C46 0.089(3) 0.067(2) 0.060(2) -0.0015(18) -0.009(2) 0.002(2)
C47 0.089(3) 0.067(2) 0.060(2) -0.0015(18) -0.009(2) 0.002(2)
C21 0.089(3) 0.067(2) 0.060(2) -0.0015(18) -0.009(2) 0.002(2)
C52 0.062(2) 0.063(2) 0.054(2) 0.0047(16) -0.0142(18) 0.0095(17)
C50 0.089(3) 0.067(2) 0.060(2) -0.0015(18) -0.009(2) 0.002(2)
C13 0.024(5) 0.032(5) 0.021(4) 0.005(3) 0.000(4) 0.001(4)
C23 0.025(5) 0.011(4) 0.031(5) -0.003(3) 0.008(4) 0.002(3)
C33 0.041(6) 0.012(4) 0.011(4) 0.001(3) 0.009(4) 0.003(4)
C39 0.026(5) 0.026(4) 0.021(4) 0.004(3) 0.000(4) -0.001(4)
C34 0.024(5) 0.027(5) 0.026(5) -0.003(3) 0.004(4) 0.004(4)
C63 0.029(5) 0.033(5) 0.021(4) 0.008(3) -0.004(4) -0.001(4)
C53 0.027(5) 0.021(4) 0.021(4) -0.015(3) 0.008(4) 0.001(4)
C35 0.047(7) 0.039(6) 0.028(5) -0.006(4) 0.001(5) 0.030(5)
C1 0.017(5) 0.024(4) 0.033(5) 0.000(4) 0.002(4) 0.005(3)
C64 0.034(5) 0.022(4) 0.028(5) -0.001(3) -0.003(4) 0.002(4)
C17 0.028(5) 0.047(6) 0.031(5) 0.012(4) -0.001(4) -0.014(4)
C40 0.043(6) 0.026(4) 0.021(4) 0.003(3) 0.004(4) 0.006(4)
C14 0.044(6) 0.033(5) 0.034(5) -0.006(4) 0.014(5) 0.008(4)
C8 0.030(6) 0.047(6) 0.038(5) -0.003(4) 0.009(5) -0.017(4)
C7 0.019(5) 0.027(4) 0.028(5) -0.003(4) 0.001(4) -0.002(4)
C44 0.037(6) 0.027(4) 0.029(5) 0.010(4) 0.007(4) 0.001(4)
C27 0.027(5) 0.035(5) 0.048(6) 0.000(4) 0.005(5) 0.001(4)
C11 0.030(6) 0.043(6) 0.034(5) 0.006(4) 0.002(5) 0.002(4)
C12 0.023(5) 0.032(5) 0.030(5) -0.002(4) -0.008(4) -0.003(4)
C68 0.033(5) 0.019(4) 0.047(6) 0.015(4) 0.007(5) 0.002(4)
C9 0.056(7) 0.042(6) 0.042(6) -0.013(5) 0.008(5) -0.028(5)
C24 0.031(6) 0.073(7) 0.022(5) 0.004(4) -0.003(4) -0.015(5)
C28 0.022(5) 0.041(5) 0.028(5) 0.003(4) 0.008(4) 0.004(4)
C4 0.042(6) 0.031(5) 0.047(6) 0.000(4) 0.016(5) 0.018(4)
C2 0.036(6) 0.040(5) 0.020(4) -0.001(4) -0.004(4) 0.005(4)
C18 0.030(5) 0.034(5) 0.027(5) 0.012(4) 0.000(4) 0.002(4)
C65 0.024(5) 0.025(5) 0.055(6) 0.014(4) 0.006(5) -0.003(4)
C54 0.044(6) 0.026(5) 0.036(5) 0.008(4) 0.000(5) -0.006(4)
C37 0.053(7) 0.024(5) 0.045(6) 0.006(4) 0.020(5) -0.006(4)
C26 0.034(6) 0.052(6) 0.040(6) 0.000(5) 0.019(5) -0.010(5)
C57 0.053(7) 0.063(7) 0.056(7) -0.020(6) 0.010(6) -0.037(6)
C16 0.046(7) 0.033(5) 0.046(6) 0.008(4) 0.002(5) -0.016(5)
C5 0.043(6) 0.039(5) 0.034(5) -0.008(4) 0.012(5) 0.018(5)
C66 0.027(6) 0.054(6) 0.056(6) 0.016(5) 0.017(5) -0.001(5)
C6 0.034(6) 0.037(5) 0.026(5) -0.008(4) -0.007(4) 0.010(4)
C15 0.067(8) 0.019(5) 0.042(6) -0.001(4) 0.016(5) 0.002(4)
C36 0.051(7) 0.021(5) 0.037(5) 0.006(4) 0.010(5) 0.003(4)
C55 0.076(8) 0.029(5) 0.033(5) 0.008(4) 0.011(6) 0.006(5)
C42 0.041(6) 0.039(6) 0.048(6) 0.010(5) 0.020(5) -0.005(5)
C38 0.042(6) 0.022(4) 0.029(5) -0.002(4) 0.011(4) -0.003(4)
C43 0.039(6) 0.038(5) 0.045(6) 0.010(4) -0.002(5) -0.003(4)
C10 0.028(6) 0.028(5) 0.071(7) 0.011(5) 0.009(5) 0.000(4)
C25 0.056(8) 0.067(7) 0.025(5) -0.003(5) 0.018(6) -0.012(6)
C58 0.043(6) 0.035(5) 0.039(5) -0.014(4) -0.004(5) -0.008(4)
C3 0.037(6) 0.041(6) 0.048(6) -0.001(5) 0.002(5) 0.013(5)
C67 0.029(6) 0.036(5) 0.058(6) 0.009(5) 0.010(5) 0.010(4)
C41 0.063(8) 0.040(5) 0.025(5) 0.005(4) 0.018(5) -0.008(5)
C56 0.084(9) 0.029(5) 0.052(7) -0.013(5) 0.027(7) -0.016(6)
Li3 0.045(10) 0.025(7) 0.023(7) 0.017(6) -0.004(7) 0.000(6)
Li5 0.050(11) 0.044(9) 0.024(8) 0.010(7) -0.008(8) -0.002(8)
Li1 0.027(9) 0.051(10) 0.044(9) -0.011(7) -0.011(8) 0.005(7)
Li2 0.040(10) 0.039(8) 0.035(8) 0.007(7) -0.010(8) -0.013(7)
Li4 0.065(11) 0.035(8) 0.017(7) -0.001(6) 0.008(7) 0.024(8)

loop_
_atom_type_symbol
_atom_type_description
_atom_type_scat_dispersion_real
_atom_type_scat_dispersion_imag
_atom_type_scat_source
C C 0.0030 0.0020 'International Tables Vol C Tables 4.2.6.8 and 6.1.1.4'
H H 0.0000 0.0000 'International Tables Vol C Tables 4.2.6.8 and 6.1.1.4'
Cl Cl 0.1480 0.1590 'International Tables Vol C Tables 4.2.6.8 and 6.1.1.4'
Cr Cr 0.3210 0.6240 'International Tables Vol C Tables 4.2.6.8 and 6.1.1.4'
Li Li 0.0000 0.0000 'International Tables Vol C Tables 4.2.6.8 and 6.1.1.4'
O O 0.0110 0.0060 'International Tables Vol C Tables 4.2.6.8 and 6.1.1.4'

loop_
_geom_angle_atom_site_label_1
_geom_angle_atom_site_label_2
_geom_angle_atom_site_label_3
_geom_angle
O5 Cr2 O7 93.8(2)
O5 Cr2 O3 98.3(2)
O7 Cr2 O3 95.9(2)
O5 Cr2 O1 171.0(2)
O7 Cr2 O1 95.2(2)
O3 Cr2 O1 80.6(2)
O5 Cr2 O4 81.5(2)
O7 Cr2 O4 82.7(2)
O3 Cr2 O4 178.6(2)
O1 Cr2 O4 99.9(2)
O5 Cr2 O2 97.0(2)
O7 Cr2 O2 168.1(2)
O3 Cr2 O2 77.9(2)
O1 Cr2 O2 73.9(2)
O4 Cr2 O2 103.6(2)
O5 Cr2 Cr1 126.93(17)
O7 Cr2 Cr1 121.68(17)
O3 Cr2 Cr1 45.21(15)
O1 Cr2 Cr1 46.82(15)
O4 Cr2 Cr1 135.96(15)
O2 Cr2 Cr1 47.09(16)
O12 Cr1 O14 91.9(2)
O12 Cr1 O3 98.1(2)
O14 Cr1 O3 96.1(2)
O12 Cr1 O9 82.8(2)
O14 Cr1 O9 80.1(2)
O3 Cr1 O9 176.2(2)
O12 Cr1 O1 172.8(2)
O14 Cr1 O1 95.3(2)
O3 Cr1 O1 80.1(2)
O9 Cr1 O1 99.5(2)
O12 Cr1 O2 98.7(2)
O14 Cr1 O2 168.8(2)
O3 Cr1 O2 78.9(2)
O9 Cr1 O2 104.7(2)
O1 Cr1 O2 74.1(2)
O12 Cr1 Cr2 128.48(18)
O14 Cr1 Cr2 121.61(16)
O3 Cr1 Cr2 45.46(16)
O9 Cr1 Cr2 136.29(17)
O1 Cr1 Cr2 45.92(15)
O2 Cr1 Cr2 48.17(15)
C63 O14 Cr1 135.9(5)
C53 O12 Cr1 130.7(5)
C39 O9 Cr1 131.3(5)
C33 O1 Cr2 131.7(5)
C33 O1 Cr1 135.1(5)
Cr2 O1 Cr1 87.3(2)
Cr1 O3 Cr2 89.3(2)
C1 O2 Cr1 134.8(5)
C1 O2 Cr2 136.3(5)
Cr1 O2 Cr2 84.7(2)
C23 O7 Li1 123.7(7)
C23 O7 Cr2 134.3(5)
Li1 O7 Cr2 100.0(5)
C13 O5 Cr2 128.7(5)
C7 O4 Cr2 135.7(5)
C62 O13 C59 108.9(8)
C32 O8 C29 108.2(8)
C22 O6 C19 104.8(8)
C69 O15 C72 105.7(8)
C45 O10 C48 108.2(7)
C49 O11 C52 105.8(8)
O15 C69 C70 104.2(9)
O15 C69 H87 110.9
C70 C69 H87 110.9
O15 C69 H88 110.9
C70 C69 H88 110.9
H87 C69 H88 108.9
C69 C70 C71 104.1(10)
C69 C70 H85 110.9
C71 C70 H85 110.9
C69 C70 H86 110.9
C71 C70 H86 110.9
H85 C70 H86 108.9
O8 C29 C30 105.2(10)
O8 C29 H35 110.7
C30 C29 H35 110.7
O8 C29 H36 110.7
C30 C29 H36 110.7
H35 C29 H36 108.8
C72 C71 C70 103.5(10)
C72 C71 H83 111.1
C70 C71 H83 111.1
C72 C71 H84 111.1
C70 C71 H84 111.1
H83 C71 H84 109.0
O13 C59 C60 106.4(9)
O13 C59 H74 110.5
C60 C59 H74 110.5
O13 C59 H75 110.5
C60 C59 H75 110.5
H74 C59 H75 108.6
O6 C19 C20 106.2(9)
O6 C19 H22 110.5
C20 C19 H22 110.5
O6 C19 H23 110.5
C20 C19 H23 110.5
H22 C19 H23 108.7
O15 C72 C71 106.3(9)
O15 C72 H81 110.5
C71 C72 H81 110.5
O15 C72 H82 110.5
C71 C72 H82 110.5
H81 C72 H82 108.7
O10 C45 C46 105.0(9)
O10 C45 H53 110.7
C46 C45 H53 110.7
O10 C45 H54 110.7
C46 C45 H54 110.7
H53 C45 H54 108.8
C32 C31 C30 106.5(10)
C32 C31 H31 110.4
C30 C31 H31 110.4
C32 C31 H32 110.4
C30 C31 H32 110.4
H31 C31 H32 108.6
C62 C61 C60 104.9(10)
C62 C61 H70 110.8
C60 C61 H70 110.8
C62 C61 H71 110.8
C60 C61 H71 110.8
H70 C61 H71 108.8
O6 C22 C21 105.4(9)
O6 C22 H16 110.7
C21 C22 H16 110.7
O6 C22 H17 110.7
C21 C22 H17 110.7
H16 C22 H17 108.8
C31 C30 C29 105.4(10)
C31 C30 H33 110.7
C29 C30 H33 110.7
C31 C30 H34 110.7
C29 C30 H34 110.7
H33 C30 H34 108.8
O13 C62 C61 105.9(9)
O13 C62 H68 110.6
C61 C62 H68 110.6
O13 C62 H69 110.6
C61 C62 H69 110.6
H68 C62 H69 108.7
C21 C20 C19 102.3(10)
C21 C20 H20 111.3
C19 C20 H20 111.3
C21 C20 H21 111.3
C19 C20 H21 111.3
H20 C20 H21 109.2
C61 C60 C59 105.1(10)
C61 C60 H72 110.7
C59 C60 H72 110.7
C61 C60 H73 110.7
C59 C60 H73 110.7
H72 C60 H73 108.8
C52 C51 C50 105.9(11)
C52 C51 H57 110.6
C50 C51 H57 110.6
C52 C51 H58 110.6
C50 C51 H58 110.6
H57 C51 H58 108.7
O8 C32 C31 107.7(9)
O8 C32 H29 110.2
C31 C32 H29 110.2
O8 C32 H30 110.2
C31 C32 H30 110.2
H29 C32 H30 108.5
O10 C48 C47 103.3(9)
O10 C48 H47 111.1
C47 C48 H47 111.1
O10 C48 H48 111.1
C47 C48 H48 111.1
H47 C48 H48 109.1
O11 C49 C50 104.5(10)
O11 C49 H61 110.9
C50 C49 H61 110.9
O11 C49 H62 110.9
C50 C49 H62 110.9
H61 C49 H62 108.9
C47 C46 C45 104.3(10)
C47 C46 H51 110.9
C45 C46 H51 110.9
C47 C46 H52 110.9
C45 C46 H52 110.9
H51 C46 H52 108.9
C48 C47 C46 104.1(10)
C48 C47 H49 110.9
C46 C47 H49 110.9
C48 C47 H50 110.9
C46 C47 H50 110.9
H49 C47 H50 109.0
C22 C21 C20 109.6(11)
C22 C21 H18 109.8
C20 C21 H18 109.8
C22 C21 H19 109.8
C20 C21 H19 109.8
H18 C21 H19 108.2
C51 C52 O11 106.7(10)
C51 C52 H55 110.4
O11 C52 H55 110.4
C51 C52 H56 110.4
O11 C52 H56 110.4
H55 C52 H56 108.6
C51 C50 C49 101.8(10)
C51 C50 H59 111.4
C49 C50 H59 111.4
C51 C50 H60 111.4
C49 C50 H60 111.4
H59 C50 H60 109.3
C14 C13 C18 120.2(8)
C14 C13 O5 118.5(7)
C18 C13 O5 121.3(7)
O7 C23 C28 122.9(7)
O7 C23 C24 119.3(8)
C28 C23 C24 117.6(8)
C38 C33 C34 120.0(7)
C38 C33 O1 118.7(7)
C34 C33 O1 121.3(7)
O9 C39 C44 122.6(7)
O9 C39 C40 118.6(8)
C44 C39 C40 118.7(8)
C33 C34 C35 119.0(8)
C33 C34 H41 120.5
C35 C34 H41 120.5
O14 C63 C64 124.1(7)
O14 C63 C68 117.9(7)
C64 C63 C68 118.0(8)
O12 C53 C58 119.1(8)
O12 C53 C54 122.7(7)
C58 C53 C54 118.2(8)
C36 C35 C34 121.5(9)
C36 C35 H40 119.3
C34 C35 H40 119.3
O2 C1 C2 120.8(7)
O2 C1 C6 119.9(8)
C2 C1 C6 119.2(7)
C65 C64 C63 120.9(8)
C65 C64 H80 119.5
C63 C64 H80 119.5
C18 C17 C16 121.3(9)
C18 C17 H12 119.4
C16 C17 H12 119.4
C41 C40 C39 120.2(9)
C41 C40 H46 119.9
C39 C40 H46 119.9
C13 C14 C15 119.9(9)
C13 C14 H15 120.0
C15 C14 H15 120.0
C9 C8 C7 121.0(8)
C9 C8 H10 119.5
C7 C8 H10 119.5
C12 C7 O4 122.5(7)
C12 C7 C8 118.7(7)
O4 C7 C8 118.8(7)
C39 C44 C43 120.3(8)
C39 C44 H42 119.9
C43 C44 H42 119.9
C28 C27 C26 121.7(10)
C28 C27 H25 119.1
C26 C27 H25 119.1
C12 C11 C10 119.8(8)
C12 C11 H7 120.1
C10 C11 H7 120.1
C7 C12 C11 120.2(8)
C7 C12 H6 119.9
C11 C12 H6 119.9
C67 C68 C63 120.4(8)
C67 C68 H76 119.8
C63 C68 H76 119.8
C10 C9 C8 120.3(9)
C10 C9 H9 119.9
C8 C9 H9 119.9
C25 C24 C23 119.5(10)
C25 C24 H28 120.2
C23 C24 H28 120.2
C27 C28 C23 120.8(8)
C27 C28 H24 119.6
C23 C28 H24 119.6
C5 C4 C3 119.1(8)
C5 C4 H3 120.4
C3 C4 H3 120.4
C1 C2 C3 120.1(8)
C1 C2 H5 119.9
C3 C2 H5 119.9
C13 C18 C17 119.3(8)
C13 C18 H11 120.4
C17 C18 H11 120.4
C64 C65 C66 120.6(8)
C64 C65 H79 119.7
C66 C65 H79 119.7
C55 C54 C53 119.5(9)
C55 C54 H67 120.2
C53 C54 H67 120.2
C36 C37 C38 120.7(9)
C36 C37 H38 119.6
C38 C37 H38 119.6
C25 C26 C27 118.5(9)
C25 C26 H26 120.8
C27 C26 H26 120.8
C56 C57 C58 120.6(11)
C56 C57 H64 119.7
C58 C57 H64 119.7
C15 C16 C17 118.4(8)
C15 C16 H13 120.8
C17 C16 H13 120.8
C4 C5 C6 121.9(9)
C4 C5 H2 119.1
C6 C5 H2 119.1
C67 C66 C65 119.2(8)
C67 C66 H78 120.4
C65 C66 H78 120.4
C5 C6 C1 119.4(9)
C5 C6 H1 120.3
C1 C6 H1 120.3
C16 C15 C14 120.8(9)
C16 C15 H14 119.6
C14 C15 H14 119.6
C35 C36 C37 118.5(8)
C35 C36 H39 120.7
C37 C36 H39 120.7
C56 C55 C54 121.9(10)
C56 C55 H66 119.0
C54 C55 H66 119.0
C43 C42 C41 119.3(9)
C43 C42 H44 120.3
C41 C42 H44 120.3
C33 C38 C37 120.2(9)
C33 C38 H37 119.9
C37 C38 H37 119.9
C42 C43 C44 120.9(10)
C42 C43 H43 119.5
C44 C43 H43 119.5
C9 C10 C11 120.2(9)
C9 C10 H8 119.9
C11 C10 H8 119.9
C26 C25 C24 121.8(9)
C26 C25 H27 119.1
C24 C25 H27 119.1
C57 C58 C53 121.0(10)
C57 C58 H63 119.5
C53 C58 H63 119.5
C4 C3 C2 120.2(9)
C4 C3 H4 119.9
C2 C3 H4 119.9
C66 C67 C68 120.9(8)
C66 C67 H77 119.6
C68 C67 H77 119.6
C42 C41 C40 120.5(9)
C42 C41 H45 119.7
C40 C41 H45 119.7
C55 C56 C57 118.7(9)
C55 C56 H65 120.7
C57 C56 H65 120.7

loop_
_geom_bond_atom_site_label_1
_geom_bond_atom_site_label_2
_geom_bond_distance
Cr2 O5 1.948(5)
Cr2 O7 1.955(5)
Cr2 O3 1.968(5)
Cr2 O1 1.986(5)
Cr2 O4 2.006(6)
Cr2 O2 2.066(5)
Cr2 Cr1 2.7611(17)
Cr1 O12 1.939(5)
Cr1 O14 1.940(6)
Cr1 O3 1.960(5)
Cr1 O9 2.009(5)
Cr1 O1 2.016(5)
Cr1 O2 2.031(6)
O14 C63 1.344(10)
O12 C53 1.352(9)
O9 C39 1.356(9)
O1 C33 1.392(8)
O2 C1 1.368(9)
O7 C23 1.339(9)
O7 Li1 1.838(17)
O5 C13 1.383(9)
O4 C7 1.377(9)
O13 C62 1.414(13)
O13 C59 1.448(12)
O8 C32 1.426(13)
O8 C29 1.431(12)
O6 C22 1.434(13)
O6 C19 1.444(12)
O15 C69 1.419(12)
O15 C72 1.445(13)
O10 C45 1.428(12)
O10 C48 1.442(12)
O11 C49 1.419(13)
O11 C52 1.492(12)
C69 C70 1.497(16)
C69 H87 0.9700
C69 H88 0.9700
C70 C71 1.533(18)
C70 H85 0.9700
C70 H86 0.9700
C29 C30 1.526(16)
C29 H35 0.9700
C29 H36 0.9700
C71 C72 1.523(16)
C71 H83 0.9700
C71 H84 0.9700
C59 C60 1.506(16)
C59 H74 0.9700
C59 H75 0.9700
C19 C20 1.497(17)
C19 H22 0.9700
C19 H23 0.9700
C72 H81 0.9700
C72 H82 0.9700
C45 C46 1.531(15)
C45 H53 0.9700
C45 H54 0.9700
C31 C32 1.475(15)
C31 C30 1.488(18)
C31 H31 0.9700
C31 H32 0.9700
C61 C62 1.477(15)
C61 C60 1.497(18)
C61 H70 0.9700
C61 H71 0.9700
C22 C21 1.442(16)
C22 H16 0.9700
C22 H17 0.9700
C30 H33 0.9700
C30 H34 0.9700
C62 H68 0.9700
C62 H69 0.9700
C20 C21 1.474(16)
C20 H20 0.9700
C20 H21 0.9700
C60 H72 0.9700
C60 H73 0.9700
C51 C52 1.417(16)
C51 C50 1.467(17)
C51 H57 0.9700
C51 H58 0.9700
C32 H29 0.9700
C32 H30 0.9700
C48 C47 1.459(15)
C48 H47 0.9700
C48 H48 0.9700
C49 C50 1.484(15)
C49 H61 0.9700
C49 H62 0.9700
C46 C47 1.488(16)
C46 H51 0.9700
C46 H52 0.9700
C47 H49 0.9700
C47 H50 0.9700
C21 H18 0.9700
C21 H19 0.9700
C52 H55 0.9700
C52 H56 0.9700
C50 H59 0.9700
C50 H60 0.9700
C13 C14 1.378(12)
C13 C18 1.382(12)
C23 C28 1.397(12)
C23 C24 1.400(12)
C33 C38 1.375(12)
C33 C34 1.380(11)
C39 C44 1.374(12)
C39 C40 1.395(11)
C34 C35 1.399(11)
C34 H41 0.9300
C63 C64 1.397(11)
C63 C68 1.402(11)
C53 C58 1.383(12)
C53 C54 1.409(12)
C35 C36 1.375(13)
C35 H40 0.9300
C1 C2 1.383(12)
C1 C6 1.400(12)
C64 C65 1.378(12)
C64 H80 0.9300
C17 C18 1.387(12)
C17 C16 1.394(13)
C17 H12 0.9300
C40 C41 1.380(12)
C40 H46 0.9300
C14 C15 1.396(12)
C14 H15 0.9300
C8 C9 1.367(12)
C8 C7 1.391(12)
C8 H10 0.9300
C7 C12 1.373(11)
C44 C43 1.386(12)
C44 H42 0.9300
C27 C28 1.366(12)
C27 C26 1.368(13)
C27 H25 0.9300
C11 C12 1.385(12)
C11 C10 1.386(13)
C11 H7 0.9300
C12 H6 0.9300
C68 C67 1.390(12)
C68 H76 0.9300
C9 C10 1.352(13)
C9 H9 0.9300
C24 C25 1.393(13)
C24 H28 0.9300
C28 H24 0.9300
C4 C5 1.373(14)
C4 C3 1.377(13)
C4 H3 0.9300
C2 C3 1.406(12)
C2 H5 0.9300
C18 H11 0.9300
C65 C66 1.389(12)
C65 H79 0.9300
C54 C55 1.373(13)
C54 H67 0.9300
C37 C36 1.381(13)
C37 C38 1.388(12)
C37 H38 0.9300
C26 C25 1.358(14)
C26 H26 0.9300
C57 C56 1.380(16)
C57 C58 1.380(13)
C57 H64 0.9300
C16 C15 1.376(14)
C16 H13 0.9300
C5 C6 1.381(12)
C5 H2 0.9300
C66 C67 1.373(12)
C66 H78 0.9300
C6 H1 0.9300
C15 H14 0.9300
C36 H39 0.9300
C55 C56 1.371(16)
C55 H66 0.9300
C42 C43 1.367(14)
C42 C41 1.372(14)
C42 H44 0.9300
C38 H37 0.9300
C43 H43 0.9300
C10 H8 0.9300
C25 H27 0.9300
C58 H63 0.9300
C3 H4 0.9300
C67 H77 0.9300
C41 H45 0.9300
C56 H65 0.9300
